data_4026154
loop_
_publ_author_name
'Naoshi Yamamoto'
'Hideaki Fujii'
'Satomi Imaide'
'Shigeto Hirayama'
'Toru Nemoto'
'Junji Inokoshi'
'Hiroshi Tomoda'
'Hiroshi Nagase'

_publ_section_title
;
 Synthesis of (-)-Homogalanthamine from Naltrexone
;
_journal_name_full 'Journal of Organic Chemistry'
_journal_page_first 2257
_journal_page_last 2260
_journal_paper_doi 10.1021/jo1022487
_journal_volume 76
_journal_year 2011
_chemical_absolute_configuration ad
_chemical_formula_moiety 'C19 H23 N O5'
_chemical_formula_sum 'C19 H23 N O5'
_chemical_formula_weight 345.39
_space_group_IT_number 4
_symmetry_cell_setting monoclinic
_symmetry_Int_Tables_number 4
_symmetry_space_group_name_Hall 'P 2yb'
_symmetry_space_group_name_H-M 'P 1 21 1'
_atom_sites_solution_hydrogens geom
_atom_sites_solution_primary direct
_atom_sites_solution_secondary difmap
_cell_angle_alpha 90.0000
_cell_angle_beta 93.4300(14)
_cell_angle_gamma 90.0000
_cell_formula_units_Z 4
_cell_length_a 7.74851(16)
_cell_length_b 26.2071(6)
_cell_length_c 8.18444(17)
_cell_measurement_reflns_used 16282
_cell_measurement_temperature 93
_cell_measurement_theta_max 68.27
_cell_measurement_theta_min 3.38
_cell_volume 1659.00(6)
_computing_cell_refinement 'RAPID AUTO'
_computing_data_collection 'RAPID AUTO (Rigaku, ????)'
_computing_data_reduction 'RAPID AUTO'
_computing_molecular_graphics 'CrystalStructure 4.0'
_computing_publication_material 'CrystalStructure 4.0 (Rigaku, 2010)'
_computing_structure_refinement 'SHELXL97 (Sheldrick, 2008)'
_computing_structure_solution 'SHELXS97 (Sheldrick, 2008)'
_diffrn_ambient_temperature 93
_diffrn_detector_area_resol_mean 10.000
_diffrn_measured_fraction_theta_full 0.998
_diffrn_measured_fraction_theta_max 0.998
_diffrn_measurement_device_type 'Rigaku R-AXIS RAPID'
_diffrn_measurement_method \w
_diffrn_radiation_type 'Cu K\a'
_diffrn_radiation_wavelength 1.54187
_diffrn_reflns_av_R_equivalents 0.0306
_diffrn_reflns_limit_h_max 9
_diffrn_reflns_limit_h_min -9
_diffrn_reflns_limit_k_max 31
_diffrn_reflns_limit_k_min -30
_diffrn_reflns_limit_l_max 9
_diffrn_reflns_limit_l_min -9
_diffrn_reflns_number 18677
_diffrn_reflns_theta_full 68.25
_diffrn_reflns_theta_max 68.25
_diffrn_standards_number 0
_exptl_absorpt_coefficient_mu 0.826
_exptl_absorpt_correction_T_max 0.848
_exptl_absorpt_correction_T_min 0.747
_exptl_absorpt_correction_type multi-scan
_exptl_absorpt_process_details 'ABSCOR (Rigaku, 1995)'
_exptl_crystal_colour colorless
_exptl_crystal_density_diffrn 1.383
_exptl_crystal_description block
_exptl_crystal_F_000 736.00
_exptl_crystal_size_max 0.200
_exptl_crystal_size_mid 0.200
_exptl_crystal_size_min 0.200
_refine_diff_density_max 0.270
_refine_diff_density_min -0.260
_refine_ls_abs_structure_details 'Flack, H. D. (1983), Acta Cryst. A39, 876-881.  2611 Friedel Pairs'
_refine_ls_abs_structure_Flack -0.13(13)
_refine_ls_extinction_method none
_refine_ls_goodness_of_fit_ref 1.027
_refine_ls_hydrogen_treatment constr
_refine_ls_number_parameters 452
_refine_ls_number_reflns 5715
_refine_ls_number_restraints 1
_refine_ls_R_factor_gt 0.0319
_refine_ls_shift/su_max 0.000
_refine_ls_structure_factor_coef Fsqd
_refine_ls_weighting_details 'w = 1/[\s^2^(Fo^2^)+(0.0442P)^2^+0.6003P] where P=(Fo^2^+2Fc^2^)/3'
_refine_ls_weighting_scheme calc
_refine_ls_wR_factor_ref 0.0858
_reflns_number_gt 5414
_reflns_number_total 5715
_reflns_threshold_expression F^2^>2.0\s(F^2^)
_cod_data_source_file jo1022487_si_001.cif
_cod_data_source_block NY-04-39-5
_cod_database_code 4026154

loop_
_symmetry_equiv_pos_site_id
_symmetry_equiv_pos_as_xyz
1 +X,+Y,+Z
2 -X,1/2+Y,-Z

loop_
_atom_site_label
_atom_site_type_symbol
_atom_site_fract_x
_atom_site_fract_y
_atom_site_fract_z
_atom_site_U_iso_or_equiv
_atom_site_adp_type
_atom_site_occupancy
_atom_site_symmetry_multiplicity
_atom_site_calc_flag
_atom_site_refinement_flags
O1 O 1.13694(17) 0.49473(6) 0.65338(16) 0.0209(3) Uani 1.0 2 d .
O2 O 0.51941(17) 0.23018(5) 0.16187(16) 0.0189(3) Uani 1.0 2 d .
O3 O 0.28792(17) 0.27274(6) 0.35805(16) 0.0190(3) Uani 1.0 2 d .
O4 O 1.25267(18) 0.44869(6) 0.44925(17) 0.0210(4) Uani 1.0 2 d .
O5 O 0.13408(18) 0.31089(6) 0.14376(16) 0.0204(3) Uani 1.0 2 d .
O6 O 0.67711(17) 0.47087(6) 0.26694(17) 0.0197(3) Uani 1.0 2 d .
O7 O 0.70236(16) 0.33679(5) 0.01619(16) 0.0174(3) Uani 1.0 2 d .
O8 O 0.7768(2) 0.15632(6) 0.19574(18) 0.0260(4) Uani 1.0 2 d .
O10 O 0.95040(18) 0.55483(6) 0.44395(17) 0.0222(4) Uani 1.0 2 d .
O21 O 0.7231(3) 0.63528(8) 0.4836(3) 0.0465(6) Uani 1.0 2 d .
N9 N 0.8215(2) 0.44016(7) 0.0359(2) 0.0172(4) Uani 1.0 2 d .
N12 N 0.5272(3) 0.35819(7) -0.2235(2) 0.0180(4) Uani 1.0 2 d .
C11 C 0.7573(3) 0.18226(8) 0.0508(3) 0.0196(5) Uani 1.0 2 d .
C13 C 0.5945(3) 0.24750(8) -0.1013(3) 0.0171(4) Uani 1.0 2 d .
C14 C 0.8579(3) 0.17700(8) -0.0841(3) 0.0224(5) Uani 1.0 2 d .
C15 C 1.1007(3) 0.47425(8) 0.4935(3) 0.0178(4) Uani 1.0 2 d .
C16 C 0.3791(3) 0.26001(8) 0.0838(3) 0.0168(4) Uani 1.0 2 d .
C17 C 0.6997(3) 0.24489(8) -0.2320(3) 0.0188(5) Uani 1.0 2 d .
C18 C 0.6259(3) 0.21854(8) 0.0379(3) 0.0176(5) Uani 1.0 2 d .
C19 C 0.9741(3) 0.50259(8) 0.2060(3) 0.0162(4) Uani 1.0 2 d .
C20 C 0.8544(3) 0.57580(9) 0.3139(3) 0.0217(5) Uani 1.0 2 d .
C22 C 1.3946(3) 0.47178(10) 0.5415(3) 0.0245(5) Uani 1.0 2 d .
C23 C 1.0628(3) 0.51791(8) 0.3723(3) 0.0172(4) Uani 1.0 2 d .
C24 C 0.9540(3) 0.43587(8) 0.4945(3) 0.0200(5) Uani 1.0 2 d .
C25 C 0.6735(3) 0.28246(9) -0.3729(3) 0.0212(5) Uani 1.0 2 d .
C26 C 0.9082(3) 0.41487(8) 0.3217(3) 0.0184(5) Uani 1.0 2 d .
C27 C 0.8707(3) 0.55047(8) 0.1685(3) 0.0182(5) Uani 1.0 2 d .
C28 C 1.3157(3) 0.48669(10) 0.6985(3) 0.0288(5) Uani 1.0 2 d .
C29 C 0.6510(3) 0.60268(9) 0.0420(3) 0.0267(5) Uani 1.0 2 d .
C30 C 0.7654(3) 0.56180(8) 0.0283(3) 0.0190(4) Uani 1.0 2 d .
C31 C 0.4239(3) 0.37195(8) 0.0564(3) 0.0180(4) Uani 1.0 2 d .
C32 C 0.7356(3) 0.61497(10) 0.3302(3) 0.0308(6) Uani 1.0 2 d .
C33 C 1.0014(3) 0.43991(8) -0.0149(3) 0.0184(5) Uani 1.0 2 d .
C34 C 0.5321(3) 0.33890(8) -0.0525(3) 0.0163(4) Uani 1.0 2 d .
C35 C 0.8398(3) 0.45789(7) 0.2097(3) 0.0158(4) Uani 1.0 2 d .
C36 C 0.7648(3) 0.52682(8) -0.1186(3) 0.0192(5) Uani 1.0 2 d .
C37 C 0.3042(3) 0.29767(8) 0.2037(3) 0.0175(4) Uani 1.0 2 d .
C38 C 0.6359(4) 0.62849(9) 0.1898(3) 0.0320(6) Uani 1.0 2 d .
C39 C 0.3105(3) 0.29129(8) -0.2113(3) 0.0181(5) Uani 1.0 2 d .
C40 C 0.1077(3) 0.26883(10) 0.3859(3) 0.0271(5) Uani 1.0 2 d .
C41 C 1.0995(3) 0.48349(8) 0.0797(3) 0.0183(4) Uani 1.0 2 d .
C42 C 0.8305(3) 0.20853(9) -0.2216(3) 0.0234(5) Uani 1.0 2 d .
C43 C 0.4091(3) 0.34615(8) 0.2227(3) 0.0188(5) Uani 1.0 2 d .
C44 C 0.3554(3) 0.34198(9) -0.2946(3) 0.0208(5) Uani 1.0 2 d .
C45 C 0.6693(3) 0.33948(9) -0.3212(3) 0.0207(5) Uani 1.0 2 d .
C46 C 0.0200(3) 0.27575(9) 0.2176(3) 0.0235(5) Uani 1.0 2 d .
C47 C 0.7072(3) 0.47190(8) -0.0761(3) 0.0189(5) Uani 1.0 2 d .
C48 C 0.5649(4) 0.65854(11) 0.5168(3) 0.0379(6) Uani 1.0 2 d .
C49 C 0.9176(4) 0.12131(10) 0.2125(3) 0.0334(6) Uani 1.0 2 d .
C50 C 0.4510(3) 0.28423(8) -0.0698(3) 0.0168(4) Uani 1.0 2 d .
H6 H 0.6563 0.5018 0.2471 0.0236 Uiso 1.0 2 calc R
H7 H 0.7442 0.3664 0.0210 0.0209 Uiso 1.0 2 calc R
H14 H 0.9461 0.1518 -0.0826 0.0269 Uiso 1.0 2 calc R
H16 H 0.2850 0.2358 0.0466 0.0201 Uiso 1.0 2 calc R
H22A H 1.4381 0.5020 0.4844 0.0293 Uiso 1.0 2 calc R
H22B H 1.4906 0.4472 0.5623 0.0293 Uiso 1.0 2 calc R
H23 H 1.1745 0.5352 0.3516 0.0206 Uiso 1.0 2 calc R
H24A H 0.8509 0.4524 0.5368 0.0239 Uiso 1.0 2 calc R
H24B H 0.9882 0.4073 0.5686 0.0239 Uiso 1.0 2 calc R
H25A H 0.5633 0.2742 -0.4348 0.0254 Uiso 1.0 2 calc R
H25B H 0.7678 0.2777 -0.4479 0.0254 Uiso 1.0 2 calc R
H26A H 1.0122 0.3996 0.2769 0.0221 Uiso 1.0 2 calc R
H26B H 0.8193 0.3879 0.3272 0.0221 Uiso 1.0 2 calc R
H28A H 1.3305 0.4592 0.7809 0.0346 Uiso 1.0 2 calc R
H28B H 1.3696 0.5183 0.7441 0.0346 Uiso 1.0 2 calc R
H29 H 0.5817 0.6131 -0.0517 0.0321 Uiso 1.0 2 calc R
H31A H 0.3071 0.3770 0.0029 0.0216 Uiso 1.0 2 calc R
H31B H 0.4789 0.4058 0.0719 0.0216 Uiso 1.0 2 calc R
H33A H 1.0032 0.4456 -0.1343 0.0221 Uiso 1.0 2 calc R
H33B H 1.0568 0.4066 0.0116 0.0221 Uiso 1.0 2 calc R
H36A H 0.8823 0.5256 -0.1597 0.0231 Uiso 1.0 2 calc R
H36B H 0.6853 0.5407 -0.2069 0.0231 Uiso 1.0 2 calc R
H38 H 0.5559 0.6559 0.1945 0.0383 Uiso 1.0 2 calc R
H39A H 0.3132 0.2626 -0.2899 0.0217 Uiso 1.0 2 calc R
H39B H 0.1940 0.2930 -0.1681 0.0217 Uiso 1.0 2 calc R
H40A H 0.0722 0.2958 0.4617 0.0325 Uiso 1.0 2 calc R
H40B H 0.0801 0.2351 0.4319 0.0325 Uiso 1.0 2 calc R
H41A H 1.2078 0.4706 0.1353 0.0219 Uiso 1.0 2 calc R
H41B H 1.1284 0.5113 0.0043 0.0219 Uiso 1.0 2 calc R
H42 H 0.9033 0.2049 -0.3103 0.0281 Uiso 1.0 2 calc R
H43A H 0.5260 0.3381 0.2712 0.0225 Uiso 1.0 2 calc R
H43B H 0.3529 0.3697 0.2978 0.0225 Uiso 1.0 2 calc R
H44A H 0.3591 0.3371 -0.4143 0.0249 Uiso 1.0 2 calc R
H44B H 0.2673 0.3682 -0.2741 0.0249 Uiso 1.0 2 calc R
H45A H 0.7794 0.3469 -0.2582 0.0248 Uiso 1.0 2 calc R
H45B H 0.6681 0.3602 -0.4223 0.0248 Uiso 1.0 2 calc R
H46A H 0.0122 0.2431 0.1569 0.0281 Uiso 1.0 2 calc R
H46B H -0.0973 0.2903 0.2237 0.0281 Uiso 1.0 2 calc R
H47A H 0.5936 0.4745 -0.0275 0.0227 Uiso 1.0 2 calc R
H47B H 0.6885 0.4530 -0.1803 0.0227 Uiso 1.0 2 calc R
H48A H 0.5708 0.6709 0.6300 0.0455 Uiso 1.0 2 calc R
H48B H 0.4712 0.6336 0.5014 0.0455 Uiso 1.0 2 calc R
H48C H 0.5429 0.6873 0.4419 0.0455 Uiso 1.0 2 calc R
H49A H 0.9196 0.1053 0.3208 0.0401 Uiso 1.0 2 calc R
H49B H 1.0264 0.1396 0.2005 0.0401 Uiso 1.0 2 calc R
H49C H 0.9036 0.0950 0.1278 0.0401 Uiso 1.0 2 calc R

loop_
_atom_site_aniso_label
_atom_site_aniso_U_11
_atom_site_aniso_U_22
_atom_site_aniso_U_33
_atom_site_aniso_U_12
_atom_site_aniso_U_13
_atom_site_aniso_U_23
O1 0.0198(7) 0.0292(9) 0.0134(7) 0.0024(6) -0.0023(6) -0.0027(6)
O2 0.0204(7) 0.0197(8) 0.0166(7) 0.0039(6) 0.0012(6) 0.0032(6)
O3 0.0196(7) 0.0232(8) 0.0145(7) 0.0001(6) 0.0030(5) 0.0026(6)
O4 0.0193(7) 0.0245(9) 0.0189(7) 0.0050(6) -0.0011(6) -0.0036(7)
O5 0.0178(7) 0.0241(8) 0.0193(7) 0.0009(6) 0.0006(6) 0.0022(6)
O6 0.0168(7) 0.0225(8) 0.0202(7) 0.0000(6) 0.0038(6) -0.0001(7)
O7 0.0165(7) 0.0155(8) 0.0200(7) -0.0018(6) -0.0019(6) 0.0005(6)
O8 0.0290(8) 0.0251(9) 0.0237(8) 0.0099(7) 0.0010(6) 0.0055(7)
O10 0.0257(8) 0.0215(9) 0.0189(7) 0.0078(7) -0.0031(6) -0.0053(6)
O21 0.0564(12) 0.0513(13) 0.0299(10) 0.0326(10) -0.0134(9) -0.0205(9)
N9 0.0172(8) 0.0194(10) 0.0147(8) -0.0002(7) -0.0001(6) 0.0016(7)
N12 0.0206(9) 0.0167(9) 0.0164(8) 0.0004(7) -0.0001(7) 0.0030(7)
C11 0.0242(11) 0.0136(11) 0.0202(11) -0.0006(8) -0.0039(8) -0.0021(8)
C13 0.0180(10) 0.0150(11) 0.0178(10) -0.0012(8) -0.0027(8) -0.0037(8)
C14 0.0214(11) 0.0191(12) 0.0266(12) 0.0044(9) 0.0004(9) -0.0045(9)
C15 0.0182(10) 0.0206(11) 0.0145(9) 0.0018(9) 0.0001(7) -0.0020(9)
C16 0.0170(10) 0.0164(11) 0.0166(10) -0.0009(8) -0.0018(8) 0.0019(8)
C17 0.0200(10) 0.0171(11) 0.0190(10) -0.0046(8) -0.0010(8) -0.0046(9)
C18 0.0180(10) 0.0151(11) 0.0198(10) -0.0036(8) 0.0020(8) -0.0037(8)
C19 0.0186(10) 0.0154(11) 0.0144(10) 0.0007(8) -0.0004(8) 0.0011(8)
C20 0.0238(11) 0.0217(12) 0.0191(11) 0.0004(9) -0.0035(8) -0.0033(9)
C22 0.0191(10) 0.0285(12) 0.0253(11) 0.0017(9) -0.0022(8) -0.0026(10)
C23 0.0185(10) 0.0167(11) 0.0163(10) 0.0011(8) 0.0012(8) -0.0027(8)
C24 0.0233(10) 0.0218(12) 0.0148(10) -0.0022(9) 0.0008(8) 0.0026(9)
C25 0.0244(11) 0.0248(12) 0.0147(10) -0.0010(9) 0.0041(8) -0.0014(9)
C26 0.0228(11) 0.0162(11) 0.0160(10) -0.0012(8) -0.0003(8) 0.0030(8)
C27 0.0189(10) 0.0156(11) 0.0204(10) -0.0003(8) 0.0030(8) 0.0003(8)
C28 0.0204(11) 0.0395(15) 0.0259(12) -0.0008(10) -0.0043(9) -0.0060(10)
C29 0.0336(13) 0.0223(13) 0.0232(11) 0.0059(10) -0.0083(9) -0.0002(10)
C30 0.0217(10) 0.0176(11) 0.0176(10) -0.0025(9) -0.0005(8) 0.0007(9)
C31 0.0197(10) 0.0133(10) 0.0208(10) 0.0001(8) 0.0003(8) 0.0004(8)
C32 0.0382(13) 0.0272(14) 0.0261(12) 0.0111(11) -0.0054(10) -0.0094(10)
C33 0.0199(10) 0.0192(11) 0.0163(10) 0.0030(9) 0.0024(8) 0.0004(8)
C34 0.0175(10) 0.0155(11) 0.0156(9) 0.0002(8) -0.0013(8) 0.0021(8)
C35 0.0156(10) 0.0172(11) 0.0147(10) -0.0000(8) 0.0006(7) -0.0019(8)
C36 0.0204(10) 0.0193(11) 0.0177(10) 0.0001(8) -0.0015(8) 0.0015(9)
C37 0.0193(10) 0.0189(12) 0.0141(9) 0.0009(9) 0.0002(8) 0.0002(8)
C38 0.0418(14) 0.0206(13) 0.0323(13) 0.0136(11) -0.0075(11) -0.0058(10)
C39 0.0208(10) 0.0179(11) 0.0153(10) -0.0007(8) -0.0013(8) 0.0011(8)
C40 0.0190(11) 0.0374(15) 0.0253(12) -0.0047(10) 0.0043(8) 0.0038(11)
C41 0.0184(10) 0.0195(11) 0.0170(10) 0.0005(8) 0.0026(8) -0.0011(8)
C42 0.0228(11) 0.0262(12) 0.0219(11) -0.0004(9) 0.0061(9) -0.0038(9)
C43 0.0197(10) 0.0190(12) 0.0176(10) -0.0004(8) 0.0015(8) -0.0030(9)
C44 0.0238(11) 0.0221(12) 0.0159(10) -0.0004(9) -0.0033(8) 0.0034(9)
C45 0.0238(11) 0.0210(12) 0.0175(10) -0.0014(9) 0.0033(8) 0.0055(9)
C46 0.0182(10) 0.0274(13) 0.0248(11) -0.0023(9) 0.0023(8) -0.0001(10)
C47 0.0201(10) 0.0213(11) 0.0153(9) -0.0002(9) -0.0005(8) -0.0005(9)
C48 0.0472(16) 0.0334(15) 0.0335(14) 0.0056(12) 0.0049(12) -0.0096(12)
C49 0.0409(14) 0.0267(14) 0.0318(13) 0.0138(11) -0.0038(11) 0.0040(11)
C50 0.0177(10) 0.0161(11) 0.0164(10) -0.0000(8) -0.0000(8) -0.0005(8)

loop_
_atom_type_symbol
_atom_type_description
_atom_type_scat_dispersion_real
_atom_type_scat_dispersion_imag
_atom_type_scat_source
C C 0.018 0.009
;
International Tables for Crystallography
(1992, Vol. C, Tables 4.2.6.8 and 6.1.1.4)
;
H H 0.000 0.000
;
International Tables for Crystallography
(1992, Vol. C, Table 6.1.1.4)
;
O O 0.049 0.032
;
International Tables for Crystallography
(1992, Vol. C, Tables 4.2.6.8 and 6.1.1.4)
;
N N 0.031 0.018
;
International Tables for Crystallography
(1992, Vol. C, Tables 4.2.6.8 and 6.1.1.4)
;

loop_
_geom_angle_atom_site_label_1
_geom_angle_atom_site_label_2
_geom_angle_atom_site_label_3
_geom_angle
_geom_angle_publ_flag
C15 O1 C28 108.44(16) yes
C16 O2 C18 105.05(14) yes
C37 O3 C40 108.11(15) yes
C15 O4 C22 106.79(16) yes
C37 O5 C46 106.26(15) yes
C11 O8 C49 116.58(18) yes
C20 O10 C23 105.29(15) yes
C32 O21 C48 117.0(2) yes
C33 N9 C35 103.38(15) yes
C33 N9 C47 111.44(16) yes
C35 N9 C47 115.53(16) yes
C34 N12 C44 104.12(16) yes
C34 N12 C45 114.65(16) yes
C44 N12 C45 111.84(16) yes
O8 C11 C14 126.78(19) yes
O8 C11 C18 116.56(19) yes
C14 C11 C18 116.64(19) yes
C17 C13 C18 121.90(19) yes
C17 C13 C50 129.74(19) yes
C18 C13 C50 107.82(17) yes
C11 C14 C42 120.8(2) yes
O1 C15 O4 106.88(15) yes
O1 C15 C23 109.43(17) yes
O1 C15 C24 110.53(16) yes
O4 C15 C23 108.48(16) yes
O4 C15 C24 108.74(17) yes
C23 C15 C24 112.59(16) yes
O2 C16 C37 111.52(15) yes
O2 C16 C50 106.43(15) yes
C37 C16 C50 115.26(17) yes
C13 C17 C25 119.70(18) yes
C13 C17 C42 116.59(19) yes
C25 C17 C42 123.65(19) yes
O2 C18 C11 124.22(18) yes
O2 C18 C13 113.74(18) yes
C11 C18 C13 122.02(19) yes
C23 C19 C27 99.57(16) yes
C23 C19 C35 116.05(16) yes
C23 C19 C41 114.22(16) yes
C27 C19 C35 106.27(16) yes
C27 C19 C41 118.74(17) yes
C35 C19 C41 102.45(16) yes
O10 C20 C27 113.78(19) yes
O10 C20 C32 123.43(19) yes
C27 C20 C32 122.3(2) yes
O4 C22 C28 102.77(17) yes
O10 C23 C15 109.47(16) yes
O10 C23 C19 106.52(16) yes
C15 C23 C19 115.82(17) yes
C15 C24 C26 111.34(17) yes
C17 C25 C45 114.82(17) yes
C24 C26 C35 109.89(17) yes
C19 C27 C20 107.48(18) yes
C19 C27 C30 128.24(19) yes
C20 C27 C30 121.87(19) yes
O1 C28 C22 104.78(17) yes
C30 C29 C38 121.8(2) yes
C27 C30 C29 115.94(19) yes
C27 C30 C36 119.83(19) yes
C29 C30 C36 123.80(18) yes
C34 C31 C43 109.95(17) yes
O21 C32 C20 117.2(2) yes
O21 C32 C38 126.2(3) yes
C20 C32 C38 116.5(3) yes
N9 C33 C41 107.37(16) yes
O7 C34 N12 111.17(16) yes
O7 C34 C31 108.90(16) yes
O7 C34 C50 111.25(16) yes
N12 C34 C31 111.84(17) yes
N12 C34 C50 103.77(15) yes
C31 C34 C50 109.86(16) yes
O6 C35 N9 110.77(15) yes
O6 C35 C19 115.64(16) yes
O6 C35 C26 105.24(16) yes
N9 C35 C19 103.83(15) yes
N9 C35 C26 110.58(16) yes
C19 C35 C26 110.87(16) yes
C30 C36 C47 111.79(17) yes
O3 C37 O5 106.64(16) yes
O3 C37 C16 109.13(17) yes
O3 C37 C43 111.55(16) yes
O5 C37 C16 108.38(16) yes
O5 C37 C43 108.21(17) yes
C16 C37 C43 112.69(17) yes
C29 C38 C32 121.4(3) yes
C44 C39 C50 105.39(16) yes
O3 C40 C46 103.63(17) yes
C19 C41 C33 105.25(16) yes
C14 C42 C17 121.9(2) yes
C31 C43 C37 110.38(16) yes
N12 C44 C39 107.14(16) yes
N12 C45 C25 119.58(18) yes
O5 C46 C40 101.93(16) yes
N9 C47 C36 119.17(17) yes
C13 C50 C16 100.54(16) yes
C13 C50 C34 107.67(16) yes
C13 C50 C39 116.17(17) yes
C16 C50 C34 117.70(16) yes
C16 C50 C39 112.72(16) yes
C34 C50 C39 102.60(16) yes
C35 O6 H6 109.464 no
C34 O7 H7 109.464 no
C11 C14 H14 119.619 no
C42 C14 H14 119.620 no
O2 C16 H16 107.780 no
C37 C16 H16 107.788 no
C50 C16 H16 107.784 no
O4 C22 H22A 111.216 no
O4 C22 H22B 111.193 no
C28 C22 H22A 111.221 no
C28 C22 H22B 111.205 no
H22A C22 H22B 109.142 no
O10 C23 H23 108.269 no
C15 C23 H23 108.272 no
C19 C23 H23 108.273 no
C15 C24 H24A 109.356 no
C15 C24 H24B 109.367 no
C26 C24 H24A 109.357 no
C26 C24 H24B 109.360 no
H24A C24 H24B 108.000 no
C17 C25 H25A 108.560 no
C17 C25 H25B 108.565 no
C45 C25 H25A 108.561 no
C45 C25 H25B 108.558 no
H25A C25 H25B 107.547 no
C24 C26 H26A 109.688 no
C24 C26 H26B 109.688 no
C35 C26 H26A 109.689 no
C35 C26 H26B 109.693 no
H26A C26 H26B 108.172 no
O1 C28 H28A 110.798 no
O1 C28 H28B 110.793 no
C22 C28 H28A 110.804 no
C22 C28 H28B 110.782 no
H28A C28 H28B 108.853 no
C30 C29 H29 119.101 no
C38 C29 H29 119.106 no
C34 C31 H31A 109.671 no
C34 C31 H31B 109.670 no
C43 C31 H31A 109.669 no
C43 C31 H31B 109.674 no
H31A C31 H31B 108.181 no
N9 C33 H33A 110.242 no
N9 C33 H33B 110.236 no
C41 C33 H33A 110.240 no
C41 C33 H33B 110.236 no
H33A C33 H33B 108.517 no
C30 C36 H36A 109.257 no
C30 C36 H36B 109.248 no
C47 C36 H36A 109.260 no
C47 C36 H36B 109.271 no
H36A C36 H36B 107.934 no
C29 C38 H38 119.324 no
C32 C38 H38 119.310 no
C44 C39 H39A 110.660 no
C44 C39 H39B 110.654 no
C50 C39 H39A 110.667 no
C50 C39 H39B 110.664 no
H39A C39 H39B 108.791 no
O3 C40 H40A 111.035 no
O3 C40 H40B 111.033 no
C46 C40 H40A 111.032 no
C46 C40 H40B 111.031 no
H40A C40 H40B 109.018 no
C19 C41 H41A 110.694 no
C19 C41 H41B 110.690 no
C33 C41 H41A 110.694 no
C33 C41 H41B 110.695 no
H41A C41 H41B 108.803 no
C14 C42 H42 119.064 no
C17 C42 H42 119.069 no
C31 C43 H43A 109.577 no
C31 C43 H43B 109.577 no
C37 C43 H43A 109.581 no
C37 C43 H43B 109.577 no
H43A C43 H43B 108.115 no
N12 C44 H44A 110.288 no
N12 C44 H44B 110.284 no
C39 C44 H44A 110.291 no
C39 C44 H44B 110.292 no
H44A C44 H44B 108.547 no
N12 C45 H45A 107.422 no
N12 C45 H45B 107.423 no
C25 C45 H45A 107.441 no
C25 C45 H45B 107.429 no
H45A C45 H45B 106.944 no
O5 C46 H46A 111.381 no
O5 C46 H46B 111.381 no
C40 C46 H46A 111.387 no
C40 C46 H46B 111.383 no
H46A C46 H46B 109.250 no
N9 C47 H47A 107.525 no
N9 C47 H47B 107.532 no
C36 C47 H47A 107.523 no
C36 C47 H47B 107.519 no
H47A C47 H47B 107.004 no
O21 C48 H48A 109.471 no
O21 C48 H48B 109.457 no
O21 C48 H48C 109.479 no
H48A C48 H48B 109.471 no
H48A C48 H48C 109.473 no
H48B C48 H48C 109.476 no
O8 C49 H49A 109.472 no
O8 C49 H49B 109.460 no
O8 C49 H49C 109.474 no
H49A C49 H49B 109.474 no
H49A C49 H49C 109.474 no
H49B C49 H49C 109.474 no

loop_
_geom_bond_atom_site_label_1
_geom_bond_atom_site_label_2
_geom_bond_distance
_geom_bond_publ_flag
O1 C15 1.427(3) yes
O1 C28 1.427(3) yes
O2 C16 1.455(3) yes
O2 C18 1.380(3) yes
O3 C37 1.434(3) yes
O3 C40 1.432(3) yes
O4 C15 1.420(3) yes
O4 C22 1.431(3) yes
O5 C37 1.422(3) yes
O5 C46 1.435(3) yes
O6 C35 1.413(3) yes
O7 C34 1.404(3) yes
O8 C11 1.368(3) yes
O8 C49 1.426(3) yes
O10 C20 1.376(3) yes
O10 C23 1.449(3) yes
O21 C32 1.373(3) yes
O21 C48 1.409(4) yes
N9 C33 1.478(3) yes
N9 C35 1.495(3) yes
N9 C47 1.490(3) yes
N12 C34 1.487(3) yes
N12 C44 1.482(3) yes
N12 C45 1.482(3) yes
C11 C14 1.395(3) yes
C11 C18 1.393(3) yes
C13 C17 1.385(3) yes
C13 C18 1.379(3) yes
C13 C50 1.505(3) yes
C14 C42 1.403(3) yes
C15 C23 1.531(3) yes
C15 C24 1.518(3) yes
C16 C37 1.531(3) yes
C16 C50 1.542(3) yes
C17 C25 1.521(3) yes
C17 C42 1.389(3) yes
C19 C23 1.541(3) yes
C19 C27 1.510(3) yes
C19 C35 1.568(3) yes
C19 C41 1.544(3) yes
C20 C27 1.375(3) yes
C20 C32 1.391(4) yes
C22 C28 1.507(4) yes
C24 C26 1.539(3) yes
C25 C45 1.554(4) yes
C26 C35 1.528(3) yes
C27 C30 1.400(3) yes
C29 C30 1.400(4) yes
C29 C38 1.396(4) yes
C30 C36 1.512(3) yes
C31 C34 1.528(3) yes
C31 C43 1.531(3) yes
C32 C38 1.392(4) yes
C33 C41 1.553(3) yes
C34 C50 1.568(3) yes
C36 C47 1.552(3) yes
C37 C43 1.511(3) yes
C39 C44 1.542(3) yes
C39 C50 1.552(3) yes
C40 C46 1.510(3) yes
O6 H6 0.840 no
O7 H7 0.840 no
C14 H14 0.950 no
C16 H16 1.000 no
C22 H22A 0.990 no
C22 H22B 0.990 no
C23 H23 1.000 no
C24 H24A 0.990 no
C24 H24B 0.990 no
C25 H25A 0.990 no
C25 H25B 0.990 no
C26 H26A 0.990 no
C26 H26B 0.990 no
C28 H28A 0.990 no
C28 H28B 0.990 no
C29 H29 0.950 no
C31 H31A 0.990 no
C31 H31B 0.990 no
C33 H33A 0.990 no
C33 H33B 0.990 no
C36 H36A 0.990 no
C36 H36B 0.990 no
C38 H38 0.950 no
C39 H39A 0.990 no
C39 H39B 0.990 no
C40 H40A 0.990 no
C40 H40B 0.990 no
C41 H41A 0.990 no
C41 H41B 0.990 no
C42 H42 0.950 no
C43 H43A 0.990 no
C43 H43B 0.990 no
C44 H44A 0.990 no
C44 H44B 0.990 no
C45 H45A 0.990 no
C45 H45B 0.990 no
C46 H46A 0.990 no
C46 H46B 0.990 no
C47 H47A 0.990 no
C47 H47B 0.990 no
C48 H48A 0.980 no
C48 H48B 0.980 no
C48 H48C 0.980 no
C49 H49A 0.980 no
C49 H49B 0.980 no
C49 H49C 0.980 no

loop_
_geom_contact_atom_site_label_1
_geom_contact_atom_site_label_2
_geom_contact_distance
_geom_contact_publ_flag
_geom_contact_site_symmetry_2
O1 O10 2.685(2) no .
O2 O3 2.717(2) no .
O2 O7 3.3822(19) no .
O2 O8 2.781(2) no .
O2 C34 3.351(3) no .
O2 C43 3.204(3) no .
O4 C19 3.179(3) no .
O4 C26 2.944(3) no .
O4 C41 3.310(3) no .
O5 C31 2.882(3) no .
O5 C39 3.325(3) no .
O5 C50 3.176(3) no .
O6 O10 3.325(2) no .
O6 C20 3.088(3) no .
O6 C23 3.299(3) no .
O6 C24 2.904(3) no .
O6 C27 2.719(3) no .
O6 C30 3.182(3) no .
O6 C36 3.581(3) no .
O6 C47 2.831(3) no .
O7 C13 2.646(3) no .
O7 C16 3.285(3) no .
O7 C17 3.150(3) no .
O7 C18 3.162(3) no .
O7 C25 3.483(3) no .
O7 C43 2.923(3) no .
O7 C44 3.591(3) no .
O7 C45 2.758(3) no .
O10 O21 2.779(3) no .
O10 C24 3.145(3) no .
O10 C35 3.266(3) no .
N9 C27 3.103(3) no .
N9 C30 3.217(3) no .
N12 C13 3.102(3) no .
N12 C17 3.259(3) no .
C11 C16 3.592(3) no .
C11 C17 2.850(3) no .
C13 C14 2.750(3) no .
C13 C44 3.423(3) no .
C13 C45 3.083(3) no .
C14 C49 2.846(4) no .
C15 C20 3.542(3) no .
C15 C35 3.017(3) no .
C15 C41 3.395(3) no .
C16 C31 2.964(3) no .
C16 C40 3.349(3) no .
C16 C46 3.079(3) no .
C17 C34 3.185(3) no .
C17 C39 3.266(3) no .
C18 C34 3.311(3) no .
C18 C37 3.572(3) no .
C18 C42 2.738(3) no .
C19 C24 2.949(3) no .
C19 C36 3.095(3) no .
C19 C47 3.112(3) no .
C20 C29 2.741(3) no .
C20 C35 3.206(3) no .
C20 C48 3.597(4) no .
C22 C23 3.093(3) no .
C22 C24 3.540(3) no .
C23 C26 2.973(3) no .
C23 C28 3.318(3) no .
C23 C32 3.594(4) no .
C24 C28 3.443(3) no .
C25 C34 3.257(3) no .
C25 C39 3.187(3) no .
C25 C44 3.018(3) no .
C25 C50 3.105(3) no .
C26 C33 2.963(3) no .
C26 C41 3.116(3) no .
C27 C33 3.443(3) no .
C27 C38 2.750(4) no .
C27 C47 3.090(3) no .
C29 C47 3.595(4) no .
C30 C32 2.858(4) no .
C30 C35 3.139(3) no .
C30 C41 3.311(3) no .
C31 C39 3.132(3) no .
C31 C44 2.994(3) no .
C33 C36 3.014(3) no .
C34 C37 3.021(3) no .
C35 C36 3.261(3) no .
C36 C41 3.186(3) no .
C37 C39 3.404(3) no .
C38 C48 2.874(4) no .
C39 C45 3.230(3) no .
C40 C43 3.423(3) no .
C41 C47 3.240(3) no .
C43 C46 3.533(3) no .
C43 C50 2.927(3) no .
C45 C50 3.099(3) no .
O1 C33 3.299(3) no 1_556
O1 C41 3.531(3) no 1_556
O1 C49 3.527(3) no 2_756
O2 C48 3.328(3) no 2_646
O3 C39 3.552(3) no 1_556
O3 C44 3.387(3) no 1_556
O3 C48 3.342(4) no 2_646
O4 C43 3.521(3) no 1_655
O4 C44 3.557(3) no 1_656
O5 O7 3.5104(19) no 1_455
O5 C26 3.594(3) no 1_455
O6 C22 3.230(3) no 1_455
O7 O5 3.5104(19) no 1_655
O7 N9 2.864(3) no .
O7 C26 3.537(3) no .
O7 C33 3.579(3) no .
O7 C46 3.294(3) no 1_655
O10 C49 3.412(3) no 2_756
N9 O7 2.864(3) no .
N9 C31 3.575(3) no .
N9 C34 3.522(3) no .
N12 C47 3.476(3) no .
C11 C46 3.417(3) no 1_655
C18 C38 3.564(3) no 2_645
C22 O6 3.230(3) no 1_655
C26 O5 3.594(3) no 1_655
C26 O7 3.537(3) no .
C28 C47 3.477(3) no 1_656
C30 C49 3.596(4) no 2_755
C31 N9 3.575(3) no .
C33 O1 3.299(3) no 1_554
C33 O7 3.579(3) no .
C34 N9 3.522(3) no .
C38 C18 3.564(3) no 2_655
C39 O3 3.552(3) no 1_554
C41 O1 3.531(3) no 1_554
C43 O4 3.521(3) no 1_455
C44 O3 3.387(3) no 1_554
C44 O4 3.557(3) no 1_454
C46 O7 3.294(3) no 1_455
C46 C11 3.417(3) no 1_455
C47 N12 3.476(3) no .
C47 C28 3.477(3) no 1_454
C48 O2 3.328(3) no 2_656
C48 O3 3.342(4) no 2_656
C49 O1 3.527(3) no 2_746
C49 O10 3.412(3) no 2_746
C49 C30 3.596(4) no 2_745
O1 H22A 2.7894 no .
O1 H22B 3.1400 no .
O1 H23 2.7192 no .
O1 H24A 2.6075 no .
O1 H24B 2.6389 no .
O2 H43A 2.9651 no .
O3 H16 2.7248 no .
O3 H43A 2.6454 no .
O3 H43B 2.6435 no .
O3 H46A 2.7309 no .
O3 H46B 3.1525 no .
O4 H23 2.4668 no .
O4 H24A 3.2376 no .
O4 H24B 2.5635 no .
O4 H26A 2.6083 no .
O4 H28A 2.7585 no .
O4 H28B 3.1158 no .
O4 H41A 2.6352 no .
O5 H16 2.4452 no .
O5 H31A 2.5123 no .
O5 H39B 2.6632 no .
O5 H40A 2.7031 no .
O5 H40B 3.1312 no .
O5 H43A 3.2310 no .
O5 H43B 2.5664 no .
O6 H24A 2.5628 no .
O6 H26A 3.1958 no .
O6 H26B 2.4740 no .
O6 H47A 2.4593 no .
O7 H31A 3.2342 no .
O7 H31B 2.5644 no .
O7 H43A 2.5620 no .
O7 H45A 2.3727 no .
O8 H14 2.6986 no .
O10 H6 3.0466 no .
O10 H24A 2.9056 no .
O21 H38 2.6835 no .
N9 H6 2.7389 no .
N9 H26A 2.6185 no .
N9 H26B 2.7508 no .
N9 H36A 2.8098 no .
N9 H36B 3.4286 no .
N9 H41A 3.1564 no .
N9 H41B 3.0452 no .
N12 H7 2.5450 no .
N12 H25A 2.8235 no .
N12 H25B 3.4217 no .
N12 H31A 2.6385 no .
N12 H31B 2.7665 no .
N12 H39A 3.0348 no .
N12 H39B 3.1505 no .
C11 H42 3.2807 no .
C11 H49A 3.1943 no .
C11 H49B 2.6065 no .
C11 H49C 2.6135 no .
C13 H7 3.4513 no .
C13 H16 2.7680 no .
C13 H25A 2.8137 no .
C13 H25B 3.3062 no .
C13 H39A 2.6247 no .
C13 H39B 3.3397 no .
C13 H42 3.2222 no .
C13 H45A 3.2725 no .
C14 H49B 2.7794 no .
C14 H49C 2.7712 no .
C15 H22A 2.7193 no .
C15 H22B 3.1214 no .
C15 H26A 2.7010 no .
C15 H26B 3.3726 no .
C15 H28A 2.8912 no .
C15 H28B 3.0607 no .
C15 H41A 3.0956 no .
C16 H31A 3.1784 no .
C16 H39A 3.0712 no .
C16 H39B 2.5896 no .
C16 H43A 2.7610 no .
C16 H43B 3.3791 no .
C16 H46A 2.9739 no .
C17 H14 3.2881 no .
C17 H39A 3.0403 no .
C17 H45A 2.7555 no .
C17 H45B 3.4026 no .
C18 H14 3.2376 no .
C18 H16 2.6854 no .
C19 H6 2.5053 no .
C19 H24A 3.2057 no .
C19 H26A 2.7733 no .
C19 H26B 3.4061 no .
C19 H33A 3.1803 no .
C19 H33B 3.0638 no .
C19 H36A 3.0946 no .
C19 H47A 3.4947 no .
C20 H6 2.5135 no .
C20 H23 2.6997 no .
C20 H38 3.2305 no .
C22 H23 2.7873 no .
C22 H24B 3.5927 no .
C22 H41A 3.5462 no .
C23 H6 3.2808 no .
C23 H22A 3.0252 no .
C23 H24A 2.7781 no .
C23 H24B 3.3811 no .
C23 H26A 3.2161 no .
C23 H41A 2.6125 no .
C23 H41B 3.0891 no .
C24 H6 3.4415 no .
C24 H23 3.3613 no .
C25 H39A 2.9588 no .
C25 H42 2.7301 no .
C25 H44A 2.8284 no .
C26 H6 3.0376 no .
C26 H33B 2.8573 no .
C26 H41A 3.2049 no .
C27 H6 2.2205 no .
C27 H23 2.7432 no .
C27 H29 3.2371 no .
C27 H36A 2.7708 no .
C27 H36B 3.3228 no .
C27 H41A 3.3716 no .
C27 H41B 2.6771 no .
C27 H47A 3.2769 no .
C28 H23 3.2400 no .
C28 H24B 3.4021 no .
C29 H6 3.1310 no .
C29 H36A 3.2203 no .
C29 H36B 2.6315 no .
C29 H47A 3.4321 no .
C30 H6 2.5649 no .
C30 H38 3.2905 no .
C30 H41B 3.1250 no .
C30 H47A 2.6730 no .
C30 H47B 3.3592 no .
C31 H7 2.5199 no .
C31 H39B 3.2304 no .
C31 H44B 2.8991 no .
C32 H6 3.0966 no .
C32 H29 3.2781 no .
C32 H48A 3.1896 no .
C32 H48B 2.5967 no .
C32 H48C 2.6120 no .
C33 H26A 2.6083 no .
C33 H26B 3.4873 no .
C33 H36A 2.6787 no .
C33 H47A 3.2829 no .
C33 H47B 2.7269 no .
C34 H16 3.4363 no .
C34 H25A 3.5797 no .
C34 H39A 3.2023 no .
C34 H39B 2.9846 no .
C34 H43A 2.6524 no .
C34 H43B 3.3576 no .
C34 H44A 3.1766 no .
C34 H44B 2.7647 no .
C34 H45A 2.6338 no .
C34 H45B 3.3114 no .
C35 H23 3.4375 no .
C35 H24A 2.6770 no .
C35 H24B 3.3624 no .
C35 H33A 3.1717 no .
C35 H33B 2.7538 no .
C35 H36A 3.5388 no .
C35 H41A 2.9695 no .
C35 H41B 3.1996 no .
C35 H47A 2.6748 no .
C35 H47B 3.3366 no .
C36 H6 3.2249 no .
C36 H29 2.7433 no .
C36 H33A 2.8261 no .
C36 H41B 2.9624 no .
C37 H31A 2.6507 no .
C37 H31B 3.3476 no .
C37 H39B 3.1139 no .
C37 H40A 2.8543 no .
C37 H40B 3.0956 no .
C37 H46A 2.6851 no .
C37 H46B 3.1312 no .
C38 H6 3.3561 no .
C38 H48B 2.9227 no .
C38 H48C 2.7077 no .
C39 H16 2.5807 no .
C39 H25A 2.7951 no .
C39 H31A 2.8503 no .
C40 H16 3.2867 no .
C40 H43B 3.3599 no .
C41 H23 2.6401 no .
C41 H26A 2.8337 no .
C41 H36A 2.7385 no .
C42 H25A 3.1395 no .
C42 H25B 2.6161 no .
C43 H7 3.2033 no .
C43 H16 3.3459 no .
C44 H25A 2.6998 no .
C44 H31A 2.6494 no .
C44 H31B 3.5169 no .
C44 H45A 3.2837 no .
C44 H45B 2.7376 no .
C45 H7 2.9124 no .
C45 H39A 3.4381 no .
C45 H44A 2.4778 no .
C45 H44B 3.2492 no .
C46 H16 2.7588 no .
C46 H39B 3.5356 no .
C46 H43B 3.5984 no .
C47 H6 2.8095 no .
C47 H33A 2.4680 no .
C47 H33B 3.2469 no .
C47 H41B 3.4487 no .
C48 H38 2.6349 no .
C49 H14 2.5662 no .
C50 H7 3.1852 no .
C50 H25A 3.1717 no .
C50 H31A 2.7540 no .
C50 H31B 3.3940 no .
C50 H43A 3.1503 no .
C50 H44A 3.1834 no .
C50 H44B 3.0624 no .
C50 H45A 3.4673 no .
H6 H24A 3.0228 no .
H6 H26B 3.2914 no .
H6 H47A 2.3810 no .
H7 H31A 3.3924 no .
H7 H31B 2.3607 no .
H7 H43A 2.8307 no .
H7 H45A 2.3728 no .
H14 H42 2.3338 no .
H14 H49A 3.5370 no .
H14 H49B 2.3848 no .
H14 H49C 2.3148 no .
H16 H39A 2.8634 no .
H16 H39B 2.3848 no .
H16 H46A 2.3551 no .
H22A H23 2.4169 no .
H22A H28A 2.8440 no .
H22A H28B 2.2620 no .
H22A H41A 3.3791 no .
H22B H28A 2.2591 no .
H22B H28B 2.5937 no .
H23 H28B 3.4956 no .
H23 H41A 2.4747 no .
H23 H41B 2.9117 no .
H24A H26A 2.8849 no .
H24A H26B 2.4111 no .
H24B H26A 2.4145 no .
H24B H26B 2.3595 no .
H24B H28A 3.3686 no .
H25A H39A 2.3518 no .
H25A H42 3.3093 no .
H25A H44A 2.2983 no .
H25A H45A 2.8700 no .
H25A H45B 2.3967 no .
H25B H42 2.4224 no .
H25B H44A 3.5540 no .
H25B H45A 2.3858 no .
H25B H45B 2.3102 no .
H26A H33A 3.5722 no .
H26A H33B 2.2267 no .
H26A H41A 2.7037 no .
H26B H33B 3.2968 no .
H29 H36A 3.4226 no .
H29 H36B 2.4466 no .
H29 H38 2.3239 no .
H31A H39B 2.7242 no .
H31A H43A 2.8795 no .
H31A H43B 2.4253 no .
H31A H44B 2.2816 no .
H31B H43A 2.4242 no .
H31B H43B 2.3410 no .
H31B H44B 3.3353 no .
H33A H36A 2.3015 no .
H33A H36B 3.5292 no .
H33A H41A 2.7189 no .
H33A H41B 2.2501 no .
H33A H47A 3.4266 no .
H33A H47B 2.4524 no .
H33B H41A 2.2491 no .
H33B H41B 2.8006 no .
H33B H47B 3.3980 no .
H36A H41B 2.2962 no .
H36A H47A 2.8748 no .
H36A H47B 2.4253 no .
H36B H47A 2.4081 no .
H36B H47B 2.3099 no .
H38 H48A 3.5806 no .
H38 H48B 2.6977 no .
H38 H48C 2.1940 no .
H39A H44A 2.2401 no .
H39A H44B 2.7936 no .
H39B H44A 2.7089 no .
H39B H44B 2.2392 no .
H39B H46A 3.3505 no .
H40A H43B 3.2614 no .
H40A H46A 2.8648 no .
H40A H46B 2.2874 no .
H40B H46A 2.2902 no .
H40B H46B 2.5711 no .
H44A H45A 3.4361 no .
H44A H45B 2.4743 no .
H44B H45B 3.4073 no .
O1 H33A 2.4425 no 1_556
O1 H36A 2.6926 no 1_556
O1 H41B 2.9093 no 1_556
O1 H44B 3.5067 no 1_656
O1 H49A 2.9399 no 2_756
O1 H49C 3.2055 no 2_756
O2 H25A 3.4942 no 1_556
O2 H29 3.2786 no 2_645
O2 H38 3.5271 no 2_645
O2 H46B 3.3733 no 1_655
O2 H48A 2.4386 no 2_646
O2 H48C 3.4925 no 2_646
O3 H25A 2.6453 no 1_556
O3 H39A 2.8886 no 1_556
O3 H44A 2.5494 no 1_556
O3 H48A 2.8845 no 2_646
O3 H48C 3.0256 no 2_646
O4 H43B 2.5570 no 1_655
O4 H44A 3.2201 no 1_656
O4 H44B 3.0916 no 1_656
O5 H7 3.4476 no 1_455
O5 H26A 2.7578 no 1_455
O5 H26B 3.5659 no 1_455
O5 H33B 2.7835 no 1_455
O6 H7 3.4566 no .
O6 H22A 2.7675 no 1_455
O6 H22B 2.9550 no 1_455
O6 H31B 2.7421 no .
O7 H26A 3.5231 no .
O7 H26B 2.9694 no .
O7 H33B 3.3023 no .
O7 H46A 3.5764 no 1_655
O7 H46B 2.5422 no 1_655
O7 H47B 3.4418 no .
O8 H29 3.1613 no 2_645
O8 H46A 2.9438 no 1_655
O8 H48A 3.1453 no 2_646
O8 H48B 3.2801 no 2_646
O10 H36A 3.4043 no 1_556
O10 H49A 2.4975 no 2_756
O21 H36B 3.5681 no 1_556
O21 H40B 3.0846 no 2_656
O21 H49A 3.2115 no 2_756
O21 H49B 3.1404 no 2_756
N9 H7 2.0263 no .
N9 H31B 2.8354 no .
N9 H45A 3.4316 no .
N12 H22B 2.9225 no 1_454
N12 H28A 3.0546 no 1_454
N12 H47A 3.4682 no .
N12 H47B 2.7935 no .
C11 H29 3.1908 no 2_645
C11 H38 3.1329 no 2_645
C11 H46A 2.6440 no 1_655
C11 H46B 3.3317 no 1_655
C13 H38 2.7573 no 2_645
C13 H48C 3.3223 no 2_645
C14 H38 3.3254 no 2_645
C14 H46A 2.8348 no 1_655
C15 H33A 3.2694 no 1_556
C15 H44B 3.5659 no 1_656
C16 H48A 3.3143 no 2_646
C17 H38 3.0878 no 2_645
C17 H48C 2.8945 no 2_645
C18 H29 3.2014 no 2_645
C18 H38 2.8252 no 2_645
C18 H46A 3.1580 no 1_655
C18 H46B 3.1717 no 1_655
C18 H48A 3.4299 no 2_646
C20 H14 3.2075 no 2_755
C20 H49A 3.4604 no 2_756
C22 H6 3.3346 no 1_655
C22 H24A 3.5739 no 1_655
C22 H36B 3.4671 no 1_656
C22 H43B 3.3409 no 1_655
C22 H44A 3.5601 no 1_656
C22 H44B 3.2857 no 1_656
C22 H47B 3.1607 no 1_656
C23 H49A 3.3957 no 2_756
C24 H33A 3.0499 no 1_556
C24 H44B 3.4750 no 1_656
C24 H45A 3.4191 no 1_556
C24 H45B 3.0792 no 1_556
C24 H47B 3.4890 no 1_556
C25 H40A 3.4638 no 1_654
C25 H43A 3.3936 no 1_554
C25 H48C 3.0389 no 2_645
C26 H7 2.9856 no .
C26 H40A 3.5341 no 1_655
C26 H43A 3.5837 no .
C26 H45B 3.2195 no 1_556
C26 H46B 3.3611 no 1_655
C27 H14 3.1110 no 2_755
C27 H49C 3.2872 no 2_755
C28 H33A 3.0481 no 1_556
C28 H36B 3.2471 no 1_656
C28 H41B 3.0367 no 1_556
C28 H44B 3.1374 no 1_656
C28 H47A 3.0320 no 1_656
C28 H47B 3.1255 no 1_656
C29 H14 3.3752 no 2_755
C29 H49B 3.4236 no 2_755
C30 H14 3.2616 no 2_755
C30 H49B 3.2602 no 2_755
C30 H49C 3.0588 no 2_755
C31 H28A 3.2611 no 1_454
C31 H33B 2.9883 no 1_455
C31 H41A 3.1667 no 1_455
C31 H47A 3.0867 no .
C31 H47B 3.5969 no .
C32 H14 3.4235 no 2_755
C33 H7 2.8007 no .
C33 H24B 3.5098 no 1_554
C33 H28A 3.1720 no 1_554
C33 H31A 2.8830 no 1_655
C33 H44B 3.5781 no 1_655
C33 H45A 3.5288 no .
C34 H47A 3.5892 no .
C34 H47B 3.4132 no .
C35 H7 2.9242 no .
C35 H31B 3.2525 no .
C36 H24A 3.5248 no 1_554
C36 H28B 3.2060 no 1_454
C36 H49B 3.4547 no 2_755
C36 H49C 3.1337 no 2_755
C37 H25A 3.5289 no 1_556
C37 H26A 3.5740 no 1_455
C37 H44A 3.2962 no 1_556
C38 H14 3.4607 no 2_755
C38 H16 3.4895 no 2_655
C39 H40A 3.1613 no 1_554
C39 H48C 3.5405 no 2_645
C40 H25B 3.0441 no 1_456
C40 H39A 3.0159 no 1_556
C40 H42 3.4593 no 1_456
C40 H44A 3.0481 no 1_556
C40 H48A 3.5850 no 2_646
C41 H28A 3.1804 no 1_554
C41 H31A 3.3007 no 1_655
C41 H31B 3.5786 no 1_655
C41 H49C 3.3787 no 2_755
C42 H38 3.3159 no 2_645
C42 H39B 3.5893 no 1_655
C42 H40B 3.5947 no 1_654
C42 H46A 3.4469 no 1_655
C42 H48C 3.3623 no 2_645
C43 H25A 3.5272 no 1_556
C43 H26A 3.4320 no 1_455
C43 H26B 3.4210 no .
C43 H33B 3.5197 no 1_455
C43 H44A 3.0281 no 1_556
C43 H45B 3.4506 no 1_556
C44 H22B 3.1979 no 1_454
C44 H24B 3.4497 no 1_454
C44 H28A 3.1404 no 1_454
C44 H40A 3.1205 no 1_554
C44 H43B 3.4137 no 1_554
C45 H22B 3.2625 no 1_454
C45 H24A 3.5060 no 1_554
C45 H24B 3.2165 no 1_554
C45 H26B 3.4122 no 1_554
C45 H43A 3.4529 no 1_554
C45 H47B 3.1898 no .
C46 H7 3.5192 no 1_455
C46 H25B 3.4577 no 1_456
C46 H26A 3.2824 no 1_455
C46 H26B 3.4682 no 1_455
C46 H49B 3.5708 no 1_455
C47 H7 2.8874 no .
C47 H22B 3.3765 no 1_454
C47 H24A 3.4582 no 1_554
C47 H28A 3.0975 no 1_454
C47 H28B 3.1665 no 1_454
C47 H31B 2.8022 no .
C48 H25A 3.2472 no 2_655
C48 H39A 3.4627 no 2_655
C48 H40B 3.4093 no 2_656
C49 H28B 3.5305 no 2_746
C49 H36A 2.9925 no 2_745
C49 H41B 3.3923 no 2_745
C49 H46A 3.3117 no 1_655
C50 H38 3.5153 no 2_645
H6 C22 3.3346 no 1_455
H6 H22A 2.6499 no 1_455
H6 H22B 3.2770 no 1_455
H6 H31B 3.1675 no .
H7 O5 3.4476 no 1_655
H7 O6 3.4566 no .
H7 N9 2.0263 no .
H7 C26 2.9856 no .
H7 C33 2.8007 no .
H7 C35 2.9242 no .
H7 C46 3.5192 no 1_655
H7 C47 2.8874 no .
H7 H26A 2.9894 no .
H7 H26B 2.6004 no .
H7 H33A 3.2035 no .
H7 H33B 2.6473 no .
H7 H46B 2.8265 no 1_655
H7 H47A 3.0810 no .
H7 H47B 2.8226 no .
H14 C20 3.2075 no 2_745
H14 C27 3.1110 no 2_745
H14 C29 3.3752 no 2_745
H14 C30 3.2616 no 2_745
H14 C32 3.4235 no 2_745
H14 C38 3.4607 no 2_745
H14 H16 3.5404 no 1_655
H14 H46A 3.1164 no 1_655
H16 C38 3.4895 no 2_645
H16 H14 3.5404 no 1_455
H16 H29 3.3766 no 2_645
H16 H38 3.1785 no 2_645
H16 H48A 3.2858 no 2_646
H16 H49B 3.5012 no 1_455
H22A O6 2.7675 no 1_655
H22A H6 2.6499 no 1_655
H22A H24A 3.4553 no 1_655
H22A H36B 3.2405 no 1_656
H22A H47B 3.5089 no 1_656
H22A H48B 3.4590 no 1_655
H22B O6 2.9550 no 1_655
H22B N12 2.9225 no 1_656
H22B C44 3.1979 no 1_656
H22B C45 3.2625 no 1_656
H22B C47 3.3765 no 1_656
H22B H6 3.2770 no 1_655
H22B H24A 2.8150 no 1_655
H22B H36B 3.3919 no 1_656
H22B H43B 3.1104 no 1_655
H22B H44A 3.0705 no 1_656
H22B H44B 3.0586 no 1_656
H22B H45B 2.6621 no 1_656
H22B H47A 3.4785 no 1_656
H22B H47B 2.5350 no 1_656
H23 H49A 3.3659 no 2_756
H24A C22 3.5739 no 1_455
H24A C36 3.5248 no 1_556
H24A C45 3.5060 no 1_556
H24A C47 3.4582 no 1_556
H24A H22A 3.4553 no 1_455
H24A H22B 2.8150 no 1_455
H24A H33A 2.8794 no 1_556
H24A H36A 3.1365 no 1_556
H24A H36B 3.4234 no 1_556
H24A H45A 3.2987 no 1_556
H24A H45B 2.8309 no 1_556
H24A H47B 2.7006 no 1_556
H24B C33 3.5098 no 1_556
H24B C44 3.4497 no 1_656
H24B C45 3.2165 no 1_556
H24B H33A 2.6263 no 1_556
H24B H40A 3.1300 no 1_655
H24B H44A 3.4085 no 1_656
H24B H44B 2.6555 no 1_656
H24B H45A 2.7209 no 1_556
H24B H45B 2.7747 no 1_556
H24B H47B 3.4082 no 1_556
H25A O2 3.4942 no 1_554
H25A O3 2.6453 no 1_554
H25A C37 3.5289 no 1_554
H25A C43 3.5272 no 1_554
H25A C48 3.2472 no 2_645
H25A H43A 2.9317 no 1_554
H25A H48A 3.2806 no 2_645
H25A H48C 2.4206 no 2_645
H25B C40 3.0441 no 1_654
H25B C46 3.4577 no 1_654
H25B H26B 3.4601 no 1_554
H25B H40A 2.5578 no 1_654
H25B H40B 2.8910 no 1_654
H25B H43A 3.2839 no 1_554
H25B H46B 2.9598 no 1_654
H25B H48C 3.3802 no 2_645
H26A O5 2.7578 no 1_655
H26A O7 3.5231 no .
H26A C37 3.5740 no 1_655
H26A C43 3.4320 no 1_655
H26A C46 3.2824 no 1_655
H26A H7 2.9894 no .
H26A H31A 3.3490 no 1_655
H26A H40A 3.1330 no 1_655
H26A H43B 2.7493 no 1_655
H26A H46B 3.0109 no 1_655
H26B O5 3.5659 no 1_655
H26B O7 2.9694 no .
H26B C43 3.4210 no .
H26B C45 3.4122 no 1_556
H26B C46 3.4682 no 1_655
H26B H7 2.6004 no .
H26B H25B 3.4601 no 1_556
H26B H31B 3.2992 no .
H26B H40A 3.2586 no 1_655
H26B H43A 2.6367 no .
H26B H45A 3.5901 no 1_556
H26B H45B 2.5273 no 1_556
H26B H46B 2.7822 no 1_655
H28A N12 3.0546 no 1_656
H28A C31 3.2611 no 1_656
H28A C33 3.1720 no 1_556
H28A C41 3.1804 no 1_556
H28A C44 3.1404 no 1_656
H28A C47 3.0975 no 1_656
H28A H31A 2.8306 no 1_656
H28A H31B 2.9358 no 1_656
H28A H33A 2.6927 no 1_556
H28A H33B 3.2308 no 1_556
H28A H36B 3.4793 no 1_656
H28A H41A 3.1206 no 1_556
H28A H41B 2.8298 no 1_556
H28A H44A 3.5877 no 1_656
H28A H44B 2.4692 no 1_656
H28A H47A 2.5288 no 1_656
H28A H47B 2.7780 no 1_656
H28B C36 3.2060 no 1_656
H28B C47 3.1665 no 1_656
H28B C49 3.5305 no 2_756
H28B H29 3.3688 no 1_656
H28B H36B 2.5250 no 1_656
H28B H41B 2.9214 no 1_556
H28B H47A 2.7269 no 1_656
H28B H47B 3.0392 no 1_656
H28B H49A 3.2190 no 2_756
H28B H49C 3.1442 no 2_756
H29 O2 3.2786 no 2_655
H29 O8 3.1613 no 2_655
H29 C11 3.1908 no 2_655
H29 C18 3.2014 no 2_655
H29 H16 3.3766 no 2_655
H29 H28B 3.3688 no 1_454
H29 H48A 3.0099 no 1_554
H29 H49B 3.4103 no 2_755
H31A C33 2.8830 no 1_455
H31A C41 3.3007 no 1_455
H31A H26A 3.3490 no 1_455
H31A H28A 2.8306 no 1_454
H31A H33A 3.1188 no 1_455
H31A H33B 2.0951 no 1_455
H31A H41A 2.8070 no 1_455
H31A H47A 3.4035 no .
H31B O6 2.7421 no .
H31B N9 2.8354 no .
H31B C35 3.2525 no .
H31B C41 3.5786 no 1_455
H31B C47 2.8022 no .
H31B H6 3.1675 no .
H31B H26B 3.2992 no .
H31B H28A 2.9358 no 1_454
H31B H33B 3.2785 no 1_455
H31B H41A 2.7726 no 1_455
H31B H47A 2.1850 no .
H31B H47B 2.9708 no .
H33A O1 2.4425 no 1_554
H33A C15 3.2694 no 1_554
H33A C24 3.0499 no 1_554
H33A C28 3.0481 no 1_554
H33A H7 3.2035 no .
H33A H24A 2.8794 no 1_554
H33A H24B 2.6263 no 1_554
H33A H28A 2.6927 no 1_554
H33A H31A 3.1188 no 1_655
H33A H44B 3.1455 no 1_655
H33A H45A 3.2422 no .
H33B O5 2.7835 no 1_655
H33B O7 3.3023 no .
H33B C31 2.9883 no 1_655
H33B C43 3.5197 no 1_655
H33B H7 2.6473 no .
H33B H28A 3.2308 no 1_554
H33B H31A 2.0951 no 1_655
H33B H31B 3.2785 no 1_655
H33B H39B 3.5136 no 1_655
H33B H43B 3.3233 no 1_655
H33B H44B 3.0988 no 1_655
H33B H45A 3.3726 no .
H36A O1 2.6926 no 1_554
H36A O10 3.4043 no 1_554
H36A C49 2.9925 no 2_755
H36A H24A 3.1365 no 1_554
H36A H49A 2.9482 no 2_755
H36A H49B 3.0921 no 2_755
H36A H49C 2.4633 no 2_755
H36B O21 3.5681 no 1_554
H36B C22 3.4671 no 1_454
H36B C28 3.2471 no 1_454
H36B H22A 3.2405 no 1_454
H36B H22B 3.3919 no 1_454
H36B H24A 3.4234 no 1_554
H36B H28A 3.4793 no 1_454
H36B H28B 2.5250 no 1_454
H36B H49B 3.4200 no 2_755
H36B H49C 3.5126 no 2_755
H38 O2 3.5271 no 2_655
H38 C11 3.1329 no 2_655
H38 C13 2.7573 no 2_655
H38 C14 3.3254 no 2_655
H38 C17 3.0878 no 2_655
H38 C18 2.8252 no 2_655
H38 C42 3.3159 no 2_655
H38 C50 3.5153 no 2_655
H38 H16 3.1785 no 2_655
H38 H39A 3.0616 no 2_655
H39A O3 2.8886 no 1_554
H39A C40 3.0159 no 1_554
H39A C48 3.4627 no 2_645
H39A H38 3.0616 no 2_645
H39A H40A 2.8148 no 1_554
H39A H40B 2.9110 no 1_554
H39A H42 3.5125 no 1_455
H39A H48C 2.6180 no 2_645
H39B C42 3.5893 no 1_455
H39B H33B 3.5136 no 1_455
H39B H40A 3.1196 no 1_554
H39B H42 3.3832 no 1_455
H39B H45A 3.5455 no 1_455
H40A C25 3.4638 no 1_456
H40A C26 3.5341 no 1_455
H40A C39 3.1613 no 1_556
H40A C44 3.1205 no 1_556
H40A H24B 3.1300 no 1_455
H40A H25B 2.5578 no 1_456
H40A H26A 3.1330 no 1_455
H40A H26B 3.2586 no 1_455
H40A H39A 2.8148 no 1_556
H40A H39B 3.1196 no 1_556
H40A H42 3.3407 no 1_456
H40A H44A 2.6224 no 1_556
H40A H44B 3.1892 no 1_556
H40A H45A 3.5803 no 1_456
H40B O21 3.0846 no 2_646
H40B C42 3.5947 no 1_456
H40B C48 3.4093 no 2_646
H40B H25B 2.8910 no 1_456
H40B H39A 2.9110 no 1_556
H40B H42 2.7018 no 1_456
H40B H48A 3.2505 no 2_646
H40B H48C 3.2867 no 2_646
H40B H49B 3.1499 no 1_455
H41A C31 3.1667 no 1_655
H41A H28A 3.1206 no 1_554
H41A H31A 2.8070 no 1_655
H41A H31B 2.7726 no 1_655
H41A H43B 3.1360 no 1_655
H41A H47A 3.3464 no 1_655
H41B O1 2.9093 no 1_554
H41B C28 3.0367 no 1_554
H41B C49 3.3923 no 2_755
H41B H28A 2.8298 no 1_554
H41B H28B 2.9214 no 1_554
H41B H49C 2.4500 no 2_755
H42 C40 3.4593 no 1_654
H42 H39A 3.5125 no 1_655
H42 H39B 3.3832 no 1_655
H42 H40A 3.3407 no 1_654
H42 H40B 2.7018 no 1_654
H42 H48C 3.5890 no 2_645
H43A C25 3.3936 no 1_556
H43A C26 3.5837 no .
H43A C45 3.4529 no 1_556
H43A H25A 2.9317 no 1_556
H43A H25B 3.2839 no 1_556
H43A H26B 2.6367 no .
H43A H44A 2.9494 no 1_556
H43A H45B 2.7410 no 1_556
H43A H46B 3.2203 no 1_655
H43B O4 2.5570 no 1_455
H43B C22 3.3409 no 1_455
H43B C44 3.4137 no 1_556
H43B H22B 3.1104 no 1_455
H43B H26A 2.7493 no 1_455
H43B H33B 3.3233 no 1_455
H43B H41A 3.1360 no 1_455
H43B H44A 2.5049 no 1_556
H43B H45B 3.2567 no 1_556
H44A O3 2.5494 no 1_554
H44A O4 3.2201 no 1_454
H44A C22 3.5601 no 1_454
H44A C37 3.2962 no 1_554
H44A C40 3.0481 no 1_554
H44A C43 3.0281 no 1_554
H44A H22B 3.0705 no 1_454
H44A H24B 3.4085 no 1_454
H44A H28A 3.5877 no 1_454
H44A H40A 2.6224 no 1_554
H44A H43A 2.9494 no 1_554
H44A H43B 2.5049 no 1_554
H44B O1 3.5067 no 1_454
H44B O4 3.0916 no 1_454
H44B C15 3.5659 no 1_454
H44B C22 3.2857 no 1_454
H44B C24 3.4750 no 1_454
H44B C28 3.1374 no 1_454
H44B C33 3.5781 no 1_455
H44B H22B 3.0586 no 1_454
H44B H24B 2.6555 no 1_454
H44B H28A 2.4692 no 1_454
H44B H33A 3.1455 no 1_455
H44B H33B 3.0988 no 1_455
H44B H40A 3.1892 no 1_554
H45A N9 3.4316 no .
H45A C24 3.4191 no 1_554
H45A C33 3.5288 no .
H45A H24A 3.2987 no 1_554
H45A H24B 2.7209 no 1_554
H45A H26B 3.5901 no 1_554
H45A H33A 3.2422 no .
H45A H33B 3.3726 no .
H45A H39B 3.5455 no 1_655
H45A H40A 3.5803 no 1_654
H45A H47B 2.9460 no .
H45B C24 3.0792 no 1_554
H45B C26 3.2195 no 1_554
H45B C43 3.4506 no 1_554
H45B H22B 2.6621 no 1_454
H45B H24A 2.8309 no 1_554
H45B H24B 2.7747 no 1_554
H45B H26B 2.5273 no 1_554
H45B H43A 2.7410 no 1_554
H45B H43B 3.2567 no 1_554
H45B H47B 3.1330 no .
H46A O7 3.5764 no 1_455
H46A O8 2.9438 no 1_455
H46A C11 2.6440 no 1_455
H46A C14 2.8348 no 1_455
H46A C18 3.1580 no 1_455
H46A C42 3.4469 no 1_455
H46A C49 3.3117 no 1_455
H46A H14 3.1164 no 1_455
H46A H49B 2.7361 no 1_455
H46B O2 3.3733 no 1_455
H46B O7 2.5422 no 1_455
H46B C11 3.3317 no 1_455
H46B C18 3.1717 no 1_455
H46B C26 3.3611 no 1_455
H46B H7 2.8265 no 1_455
H46B H25B 2.9598 no 1_456
H46B H26A 3.0109 no 1_455
H46B H26B 2.7822 no 1_455
H46B H43A 3.2203 no 1_455
H47A N12 3.4682 no .
H47A C28 3.0320 no 1_454
H47A C31 3.0867 no .
H47A C34 3.5892 no .
H47A H7 3.0810 no .
H47A H22B 3.4785 no 1_454
H47A H28A 2.5288 no 1_454
H47A H28B 2.7269 no 1_454
H47A H31A 3.4035 no .
H47A H31B 2.1850 no .
H47A H41A 3.3464 no 1_455
H47B O7 3.4418 no .
H47B N12 2.7935 no .
H47B C22 3.1607 no 1_454
H47B C24 3.4890 no 1_554
H47B C28 3.1255 no 1_454
H47B C31 3.5969 no .
H47B C34 3.4132 no .
H47B C45 3.1898 no .
H47B H7 2.8226 no .
H47B H22A 3.5089 no 1_454
H47B H22B 2.5350 no 1_454
H47B H24A 2.7006 no 1_554
H47B H24B 3.4082 no 1_554
H47B H28A 2.7780 no 1_454
H47B H28B 3.0392 no 1_454
H47B H31B 2.9708 no .
H47B H45A 2.9460 no .
H47B H45B 3.1330 no .
H48A O2 2.4386 no 2_656
H48A O3 2.8845 no 2_656
H48A O8 3.1453 no 2_656
H48A C16 3.3143 no 2_656
H48A C18 3.4299 no 2_656
H48A C40 3.5850 no 2_656
H48A H16 3.2858 no 2_656
H48A H25A 3.2806 no 2_655
H48A H29 3.0099 no 1_556
H48A H40B 3.2505 no 2_656
H48A H49B 3.4380 no 2_756
H48B O8 3.2801 no 2_656
H48B H22A 3.4590 no 1_455
H48B H49A 3.5159 no 2_656
H48C O2 3.4925 no 2_656
H48C O3 3.0256 no 2_656
H48C C13 3.3223 no 2_655
H48C C17 2.8945 no 2_655
H48C C25 3.0389 no 2_655
H48C C39 3.5405 no 2_655
H48C C42 3.3623 no 2_655
H48C H25A 2.4206 no 2_655
H48C H25B 3.3802 no 2_655
H48C H39A 2.6180 no 2_655
H48C H40B 3.2867 no 2_656
H48C H42 3.5890 no 2_655
H49A O1 2.9399 no 2_746
H49A O10 2.4975 no 2_746
H49A O21 3.2115 no 2_746
H49A C20 3.4604 no 2_746
H49A C23 3.3957 no 2_746
H49A H23 3.3659 no 2_746
H49A H28B 3.2190 no 2_746
H49A H36A 2.9482 no 2_745
H49A H48B 3.5159 no 2_646
H49B O21 3.1404 no 2_746
H49B C29 3.4236 no 2_745
H49B C30 3.2602 no 2_745
H49B C36 3.4547 no 2_745
H49B C46 3.5708 no 1_655
H49B H16 3.5012 no 1_655
H49B H29 3.4103 no 2_745
H49B H36A 3.0921 no 2_745
H49B H36B 3.4200 no 2_745
H49B H40B 3.1499 no 1_655
H49B H46A 2.7361 no 1_655
H49B H48A 3.4380 no 2_746
H49C O1 3.2055 no 2_746
H49C C27 3.2872 no 2_745
H49C C30 3.0588 no 2_745
H49C C36 3.1337 no 2_745
H49C C41 3.3787 no 2_745
H49C H28B 3.1442 no 2_746
H49C H36A 2.4633 no 2_745
H49C H36B 3.5126 no 2_745
H49C H41B 2.4500 no 2_745

loop_
_geom_hbond_atom_site_label_D
_geom_hbond_atom_site_label_H
_geom_hbond_atom_site_label_A
_geom_hbond_distance_DA
_geom_hbond_distance_DH
_geom_hbond_distance_HA
_geom_hbond_angle_DHA
_geom_hbond_publ_flag
O7 H7 N9 2.864(3) 0.840 2.026 174.4 no

loop_
_geom_torsion_atom_site_label_1
_geom_torsion_atom_site_label_2
_geom_torsion_atom_site_label_3
_geom_torsion_atom_site_label_4
_geom_torsion
_geom_torsion_publ_flag
C15 O1 C28 C22 13.4(2) no
C28 O1 C15 O4 6.5(2) no
C28 O1 C15 C23 -110.82(17) no
C28 O1 C15 C24 124.64(17) no
C16 O2 C18 C11 -166.80(16) no
C16 O2 C18 C13 15.1(2) no
C18 O2 C16 C37 -150.96(14) no
C18 O2 C16 C50 -24.48(18) no
C37 O3 C40 C46 19.1(2) no
C40 O3 C37 O5 2.9(2) no
C40 O3 C37 C16 -114.00(17) no
C40 O3 C37 C43 120.83(17) no
C15 O4 C22 C28 32.4(2) no
C22 O4 C15 O1 -25.0(2) no
C22 O4 C15 C23 92.90(17) no
C22 O4 C15 C24 -144.35(15) no
C37 O5 C46 C40 36.07(18) no
C46 O5 C37 O3 -25.17(19) no
C46 O5 C37 C16 92.20(17) no
C46 O5 C37 C43 -145.30(15) no
C49 O8 C11 C14 1.9(3) no
C49 O8 C11 C18 -176.46(17) no
C20 O10 C23 C15 -149.73(15) no
C20 O10 C23 C19 -23.81(19) no
C23 O10 C20 C27 10.6(3) no
C23 O10 C20 C32 -176.87(18) no
C48 O21 C32 C20 -155.0(2) no
C48 O21 C32 C38 22.3(4) no
C33 N9 C35 O6 167.36(14) no
C33 N9 C35 C19 42.61(17) no
C33 N9 C35 C26 -76.36(17) no
C35 N9 C33 C41 -31.97(18) no
C33 N9 C47 C36 -49.7(3) no
C47 N9 C33 C41 92.73(17) no
C35 N9 C47 C36 67.9(2) no
C47 N9 C35 O6 45.4(2) no
C47 N9 C35 C19 -79.39(17) no
C47 N9 C35 C26 161.64(14) no
C34 N12 C44 C39 -31.87(19) no
C44 N12 C34 O7 161.55(16) no
C44 N12 C34 C31 -76.48(18) no
C44 N12 C34 C50 41.88(18) no
C34 N12 C45 C25 69.6(2) no
C45 N12 C34 O7 39.0(3) no
C45 N12 C34 C31 161.00(15) no
C45 N12 C34 C50 -80.64(18) no
C44 N12 C45 C25 -48.7(3) no
C45 N12 C44 C39 92.48(18) no
O8 C11 C14 C42 -175.83(17) no
O8 C11 C18 O2 1.4(3) no
O8 C11 C18 C13 179.34(16) no
C14 C11 C18 O2 -177.12(17) no
C14 C11 C18 C13 0.8(3) no
C18 C11 C14 C42 2.5(3) no
C17 C13 C18 O2 173.29(17) no
C17 C13 C18 C11 -4.8(3) no
C18 C13 C17 C25 -172.09(17) no
C18 C13 C17 C42 5.2(3) no
C17 C13 C50 C16 173.07(19) no
C17 C13 C50 C34 -63.2(3) no
C17 C13 C50 C39 51.1(3) no
C50 C13 C17 C25 -1.6(3) no
C50 C13 C17 C42 175.65(17) no
C18 C13 C50 C16 -15.40(19) no
C18 C13 C50 C34 108.34(17) no
C18 C13 C50 C39 -137.34(16) no
C50 C13 C18 O2 1.0(3) no
C50 C13 C18 C11 -177.17(16) no
C11 C14 C42 C17 -2.1(3) no
O1 C15 C23 O10 -43.7(2) no
O1 C15 C23 C19 -164.06(14) no
O1 C15 C24 C26 177.79(14) no
O4 C15 C23 O10 -159.93(14) no
O4 C15 C23 C19 79.67(19) no
O4 C15 C24 C26 -65.17(19) no
C23 C15 C24 C26 55.1(2) no
C24 C15 C23 O10 79.67(19) no
C24 C15 C23 C19 -40.7(3) no
O2 C16 C37 O3 -42.4(2) no
O2 C16 C37 O5 -158.18(14) no
O2 C16 C37 C43 82.10(19) no
O2 C16 C50 C13 24.16(17) no
O2 C16 C50 C34 -92.36(18) no
O2 C16 C50 C39 148.51(14) no
C37 C16 C50 C13 148.35(15) no
C37 C16 C50 C34 31.8(3) no
C37 C16 C50 C39 -87.30(19) no
C50 C16 C37 O3 -163.89(14) no
C50 C16 C37 O5 80.34(19) no
C50 C16 C37 C43 -39.4(2) no
C13 C17 C25 C45 51.7(3) no
C13 C17 C42 C14 -1.8(3) no
C25 C17 C42 C14 175.37(17) no
C42 C17 C25 C45 -125.4(2) no
C23 C19 C27 C20 -20.52(19) no
C23 C19 C27 C30 177.14(18) no
C27 C19 C23 O10 26.78(18) no
C27 C19 C23 C15 148.75(15) no
C23 C19 C35 O6 76.7(2) no
C23 C19 C35 N9 -161.70(15) no
C23 C19 C35 C26 -42.9(3) no
C35 C19 C23 O10 -86.72(19) no
C35 C19 C23 C15 35.3(3) no
C23 C19 C41 C33 143.07(16) no
C41 C19 C23 O10 154.40(16) no
C41 C19 C23 C15 -83.6(2) no
C27 C19 C35 O6 -32.9(2) no
C27 C19 C35 N9 88.70(16) no
C27 C19 C35 C26 -152.53(14) no
C35 C19 C27 C20 100.35(16) no
C35 C19 C27 C30 -62.0(3) no
C27 C19 C41 C33 -99.90(19) no
C41 C19 C27 C20 -145.06(16) no
C41 C19 C27 C30 52.6(3) no
C35 C19 C41 C33 16.74(17) no
C41 C19 C35 O6 -158.12(14) no
C41 C19 C35 N9 -36.56(17) no
C41 C19 C35 C26 82.21(16) no
O10 C20 C27 C19 7.4(3) no
O10 C20 C27 C30 171.06(16) no
O10 C20 C32 O21 4.1(4) no
O10 C20 C32 C38 -173.59(18) no
C27 C20 C32 O21 175.93(19) no
C27 C20 C32 C38 -1.7(4) no
C32 C20 C27 C19 -165.2(2) no
C32 C20 C27 C30 -1.5(4) no
O4 C22 C28 O1 -27.8(3) no
C15 C24 C26 C35 -64.1(2) no
C17 C25 C45 N12 -65.1(3) no
C24 C26 C35 O6 -69.44(19) no
C24 C26 C35 N9 170.90(15) no
C24 C26 C35 C19 56.3(2) no
C19 C27 C30 C29 164.25(18) no
C19 C27 C30 C36 -8.6(3) no
C20 C27 C30 C29 4.2(3) no
C20 C27 C30 C36 -168.66(18) no
C30 C29 C38 C32 0.6(4) no
C38 C29 C30 C27 -3.7(4) no
C38 C29 C30 C36 168.79(19) no
C27 C30 C36 C47 59.9(3) no
C29 C30 C36 C47 -112.3(3) no
C34 C31 C43 C37 -66.96(19) no
C43 C31 C34 O7 -65.7(2) no
C43 C31 C34 N12 171.00(14) no
C43 C31 C34 C50 56.33(19) no
O21 C32 C38 C29 -175.3(2) no
C20 C32 C38 C29 2.1(4) no
N9 C33 C41 C19 8.73(19) no
O7 C34 C50 C13 -31.99(19) no
O7 C34 C50 C16 80.60(19) no
O7 C34 C50 C39 -155.05(14) no
N12 C34 C50 C13 87.63(16) no
N12 C34 C50 C16 -159.79(14) no
N12 C34 C50 C39 -35.44(17) no
C31 C34 C50 C13 -152.65(14) no
C31 C34 C50 C16 -40.1(2) no
C31 C34 C50 C39 84.28(16) no
C30 C36 C47 N9 -67.9(3) no
O3 C37 C43 C31 -179.87(14) no
O5 C37 C43 C31 -62.86(19) no
C16 C37 C43 C31 57.0(2) no
C44 C39 C50 C13 -101.29(18) no
C44 C39 C50 C16 143.45(15) no
C44 C39 C50 C34 15.87(18) no
C50 C39 C44 N12 9.0(2) no
O3 C40 C46 O5 -33.5(2) no
